data_1544995
loop_
_publ_author_name
'Erker, Gerhard'
'Wang, Tongdao'
'Wang, Long'
'Daniliuc, Constantin Gabriel'
'Samigullin, Kamil'
'Wagner, Matthias'
'Kehr, Gerald'

_publ_section_title
;
 CO/CO and NO/NO Coupling at a Hidden Frustrated Lewis Pair Template
;
_journal_name_full 'Chem. Sci.'
_journal_paper_doi 10.1039/C6SC04459J
_journal_year 2017
_chemical_formula_sum 'C24 H24 B F10 N'
_chemical_formula_weight 527.25
_space_group_crystal_system triclinic
_space_group_IT_number 2
_space_group_name_Hall '-P 1'
_space_group_name_H-M_alt 'P -1'
_symmetry_space_group_name_Hall '-P 1'
_symmetry_space_group_name_H-M 'P -1'
_atom_sites_solution_hydrogens mixed
_audit_update_record
;
2016-09-27 deposited with the CCDC.
2017-01-04 downloaded from the CCDC.
;
_cell_angle_alpha 73.124(2)
_cell_angle_beta 77.164(2)
_cell_angle_gamma 81.941(2)
_cell_formula_units_Z 2
_cell_length_a 9.6021(5)
_cell_length_b 9.8581(6)
_cell_length_c 13.1600(7)
_cell_measurement_reflns_used 4139
_cell_measurement_temperature 102.(2)
_cell_measurement_theta_max 27.4246
_cell_measurement_theta_min 2.3432
_cell_volume 1158.44(11)
_computing_cell_refinement 'SAINT V8.34A (Bruker AXS Inc., 2013)'
_computing_data_collection
;
APEX2 v.2014.1-1 (Bruker AXS Inc., 2014)

;
_computing_data_reduction 'SAINT V8.34A (Bruker AXS Inc., 2013)'
_computing_molecular_graphics 'XP (Sheldrick, 2014)'
_computing_publication_material 'SHELXL-2014 (Sheldrick, 2014)'
_computing_structure_refinement 'SHELXL-2014 (Sheldrick, 2014)'
_computing_structure_solution 'SHELXL-2014 (Sheldrick, 2014)'
_diffrn_ambient_temperature 102.(2)
_diffrn_detector_area_resol_mean 10.4167
_diffrn_measured_fraction_theta_full 0.997
_diffrn_measured_fraction_theta_max 0.997
_diffrn_measurement_device_type 'Bruker D8 Venture PHOTON 100 CMOS'
_diffrn_measurement_method 'omega and phi scans'
_diffrn_radiation_monochromator 'MX mirror'
_diffrn_radiation_type 'Mo K\a'
_diffrn_radiation_wavelength 0.71073
_diffrn_reflns_av_R_equivalents 0.0538
_diffrn_reflns_av_unetI/netI 0.0553
_diffrn_reflns_limit_h_max 11
_diffrn_reflns_limit_h_min -11
_diffrn_reflns_limit_k_max 12
_diffrn_reflns_limit_k_min -12
_diffrn_reflns_limit_l_max 16
_diffrn_reflns_limit_l_min -16
_diffrn_reflns_number 14961
_diffrn_reflns_theta_full 26.37
_diffrn_reflns_theta_max 26.37
_diffrn_reflns_theta_min 2.34
_diffrn_source 'Mo ImS'
_diffrn_source_type 'micro focus tube'
_exptl_absorpt_coefficient_mu 0.144
_exptl_absorpt_correction_T_max 0.99
_exptl_absorpt_correction_T_min 0.96
_exptl_absorpt_correction_type multi-scan
_exptl_absorpt_process_details
;
Bruker AXS (2014). SADABS, Version 2014/2, Bruker AXS Inc., Madison, Wisconsin,
USA.
;
_exptl_crystal_colour colourless
_exptl_crystal_density_diffrn 1.512
_exptl_crystal_density_method 'not measured'
_exptl_crystal_description prism
_exptl_crystal_F_000 540
_exptl_crystal_size_max 0.152
_exptl_crystal_size_mid 0.093
_exptl_crystal_size_min 0.044
_refine_diff_density_max 0.292
_refine_diff_density_min -0.306
_refine_ls_extinction_method none
_refine_ls_goodness_of_fit_ref 1.014
_refine_ls_hydrogen_treatment mixed
_refine_ls_matrix_type full
_refine_ls_number_parameters 334
_refine_ls_number_reflns 4710
_refine_ls_number_restraints 0
_refine_ls_restrained_S_all 1.014
_refine_ls_R_factor_all 0.0730
_refine_ls_R_factor_gt 0.0427
_refine_ls_shift/su_max 0.000
_refine_ls_shift/su_mean 0.000
_refine_ls_structure_factor_coef Fsqd
_refine_ls_weighting_details 'w=1/[\s^2^(Fo^2^)+(0.0421P)^2^+0.3359P] where P=(Fo^2^+2Fc^2^)/3'
_refine_ls_weighting_scheme calc
_refine_ls_wR_factor_gt 0.0871
_refine_ls_wR_factor_ref 0.0976
_reflns_number_gt 3370
_reflns_number_total 4710
_reflns_threshold_expression 'I > 2\s(I)'
_cod_data_source_file c6sc04459j2.cif
_cod_data_source_block erk8373
_cod_database_code 1544995

loop_
_space_group_symop_operation_xyz
'x, y, z'
'-x, -y, -z'

loop_
_atom_site_type_symbol
_atom_site_label
_atom_site_fract_x
_atom_site_fract_y
_atom_site_fract_z
_atom_site_U_iso_or_equiv
_atom_site_adp_type
_atom_site_calc_flag
_atom_site_refinement_flags_adp
_atom_site_refinement_flags_posn
_atom_site_occupancy
N N1 0.71362(16) 0.73036(15) 0.23041(12) 0.0102(3) Uani d . . 1
B B1 0.3359(2) 0.7548(2) 0.35241(18) 0.0116(4) Uani d . . 1
H H1 0.341(2) 0.6891(19) 0.4369(16) 0.014(5) Uiso d . . 1
C C1 0.60552(19) 0.74105(19) 0.30783(15) 0.0109(4) Uani d . . 1
H H1A 0.6065 0.6669 0.3727 0.013 Uiso calc U R 1
C C2 0.48260(19) 0.84645(19) 0.31340(15) 0.0116(4) Uani d . . 1
H H2 0.4823 0.9189 0.2422 0.014 Uiso calc U R 1
C C3 0.4857(2) 0.9167(2) 0.40390(16) 0.0166(4) Uani d . . 1
H H3A 0.4945 0.8426 0.471 0.025 Uiso calc U R 1
H H3B 0.3969 0.9772 0.4157 0.025 Uiso calc U R 1
H H3C 0.5678 0.9746 0.3823 0.025 Uiso calc U R 1
C C11 0.81271(19) 0.59160(19) 0.24329(15) 0.0131(4) Uani d . . 1
C C12 0.8484(2) 0.5595(2) 0.13285(16) 0.0192(5) Uani d . . 1
H H12A 0.91 0.4693 0.1392 0.023 Uiso calc U R 1
H H12B 0.7581 0.5443 0.1147 0.023 Uiso calc U R 1
C C13 0.9232(2) 0.6730(2) 0.03948(17) 0.0245(5) Uani d . . 1
H H13A 0.8895 0.6773 -0.0273 0.029 Uiso calc U R 1
H H13B 1.0277 0.6466 0.0276 0.029 Uiso calc U R 1
C C14 0.8944(2) 0.8190(2) 0.06121(17) 0.0208(5) Uani d . . 1
H H14A 0.9083 0.8924 -0.0091 0.025 Uiso calc U R 1
H H14B 0.9667 0.829 0.1012 0.025 Uiso calc U R 1
C C15 0.7450(2) 0.84944(19) 0.12546(15) 0.0135(4) Uani d . . 1
C C16 0.9428(2) 0.6093(2) 0.28603(17) 0.0213(5) Uani d . . 1
H H16A 1.0098 0.5243 0.2886 0.032 Uiso calc U R 1
H H16B 0.9114 0.6224 0.3589 0.032 Uiso calc U R 1
H H16C 0.9905 0.6927 0.238 0.032 Uiso calc U R 1
C C17 0.7358(2) 0.4669(2) 0.32337(17) 0.0186(4) Uani d . . 1
H H17A 0.6455 0.4611 0.3024 0.028 Uiso calc U R 1
H H17B 0.7157 0.481 0.3961 0.028 Uiso calc U R 1
H H17C 0.7967 0.3784 0.3231 0.028 Uiso calc U R 1
C C18 0.6326(2) 0.8568(2) 0.05778(16) 0.0167(4) Uani d . . 1
H H18A 0.6306 0.763 0.0467 0.025 Uiso calc U R 1
H H18B 0.6569 0.9264 -0.0125 0.025 Uiso calc U R 1
H H18C 0.5382 0.8856 0.0957 0.025 Uiso calc U R 1
C C19 0.7483(2) 0.9906(2) 0.15170(17) 0.0192(4) Uani d . . 1
H H19A 0.7826 1.0628 0.085 0.029 Uiso calc U R 1
H H19B 0.8129 0.9775 0.2025 0.029 Uiso calc U R 1
H H19C 0.6516 1.0217 0.1843 0.029 Uiso calc U R 1
C C21 0.18756(19) 0.85925(19) 0.35590(15) 0.0114(4) Uani d . . 1
C C22 0.0634(2) 0.80778(19) 0.42643(15) 0.0125(4) Uani d . . 1
F F22 0.06725(12) 0.67197(11) 0.48900(9) 0.0196(3) Uani d . . 1
C C23 -0.0678(2) 0.8852(2) 0.43727(15) 0.0150(4) Uani d . . 1
F F23 -0.18269(12) 0.82691(12) 0.50680(10) 0.0248(3) Uani d . . 1
C C24 -0.0802(2) 1.0242(2) 0.37614(16) 0.0149(4) Uani d . . 1
F F24 -0.20645(11) 1.10304(12) 0.38485(10) 0.0228(3) Uani d . . 1
C C25 0.0382(2) 1.08129(19) 0.30476(15) 0.0148(4) Uani d . . 1
F F25 0.02708(12) 1.21759(11) 0.24404(10) 0.0243(3) Uani d . . 1
C C26 0.1670(2) 0.9988(2) 0.29551(15) 0.0133(4) Uani d . . 1
F F26 0.27562(12) 1.06454(11) 0.22117(9) 0.0190(3) Uani d . . 1
C C31 0.33595(19) 0.64544(19) 0.27844(15) 0.0110(4) Uani d . . 1
C C32 0.3638(2) 0.4995(2) 0.31600(15) 0.0142(4) Uani d . . 1
F F32 0.38570(13) 0.44042(11) 0.41854(9) 0.0212(3) Uani d . . 1
C C33 0.3745(2) 0.4048(2) 0.25443(17) 0.0188(5) Uani d . . 1
F F33 0.40715(14) 0.26535(12) 0.29523(11) 0.0320(3) Uani d . . 1
C C34 0.3546(2) 0.4561(2) 0.14922(17) 0.0198(5) Uani d . . 1
F F34 0.36651(14) 0.36707(13) 0.08652(10) 0.0326(3) Uani d . . 1
C C35 0.3233(2) 0.5993(2) 0.10785(16) 0.0166(4) Uani d . . 1
F F35 0.30301(13) 0.65042(13) 0.00503(9) 0.0259(3) Uani d . . 1
C C36 0.31395(19) 0.68910(19) 0.17293(15) 0.0131(4) Uani d . . 1
F F36 0.28019(12) 0.82936(11) 0.12743(9) 0.0186(3) Uani d . . 1

loop_
_atom_site_aniso_label
_atom_site_aniso_U_11
_atom_site_aniso_U_22
_atom_site_aniso_U_33
_atom_site_aniso_U_12
_atom_site_aniso_U_13
_atom_site_aniso_U_23
N1 0.0098(8) 0.0111(8) 0.0096(8) -0.0003(6) -0.0028(6) -0.0024(6)
B1 0.0133(11) 0.0101(10) 0.0104(11) 0.0005(8) -0.0022(8) -0.0021(9)
C1 0.0119(10) 0.0119(9) 0.0105(10) -0.0038(7) -0.0037(7) -0.0031(8)
C2 0.0128(10) 0.0108(9) 0.0111(10) 0.0004(7) -0.0004(7) -0.0048(8)
C3 0.0149(10) 0.0176(10) 0.0198(11) -0.0010(8) -0.0017(8) -0.0101(9)
C11 0.0113(10) 0.0129(10) 0.0146(10) 0.0038(8) -0.0036(8) -0.0045(8)
C12 0.0228(11) 0.0185(11) 0.0169(11) 0.0072(9) -0.0045(9) -0.0093(9)
C13 0.0212(12) 0.0316(13) 0.0170(11) 0.0041(9) 0.0019(9) -0.0079(10)
C14 0.0163(11) 0.0246(11) 0.0159(11) -0.0021(9) 0.0022(8) -0.0006(9)
C15 0.0151(10) 0.0123(9) 0.0103(10) -0.0021(8) -0.0013(8) 0.0011(8)
C16 0.0160(11) 0.0244(11) 0.0235(12) 0.0024(9) -0.0075(9) -0.0054(9)
C17 0.0190(11) 0.0112(10) 0.0221(11) 0.0040(8) -0.0024(9) -0.0027(9)
C18 0.0192(11) 0.0158(10) 0.0139(10) 0.0006(8) -0.0050(8) -0.0015(8)
C19 0.0215(11) 0.0137(10) 0.0219(11) -0.0077(8) -0.0022(9) -0.0026(9)
C21 0.0139(10) 0.0117(9) 0.0104(10) -0.0011(7) -0.0038(8) -0.0044(8)
C22 0.0167(10) 0.0097(9) 0.0117(10) -0.0021(8) -0.0049(8) -0.0017(8)
F22 0.0163(6) 0.0153(6) 0.0218(6) -0.0028(5) -0.0016(5) 0.0024(5)
C23 0.0103(10) 0.0204(11) 0.0151(10) -0.0049(8) 0.0010(8) -0.0069(8)
F23 0.0133(6) 0.0259(7) 0.0299(7) -0.0043(5) 0.0039(5) -0.0039(6)
C24 0.0104(10) 0.0167(10) 0.0207(11) 0.0043(8) -0.0053(8) -0.0106(9)
F24 0.0122(6) 0.0235(7) 0.0313(7) 0.0059(5) -0.0023(5) -0.0099(6)
C25 0.0188(11) 0.0119(10) 0.0138(10) 0.0012(8) -0.0054(8) -0.0029(8)
F25 0.0240(7) 0.0129(6) 0.0277(7) 0.0065(5) -0.0028(5) 0.0022(5)
C26 0.0122(10) 0.0164(10) 0.0113(10) -0.0022(8) 0.0001(8) -0.0052(8)
F26 0.0151(6) 0.0152(6) 0.0192(6) -0.0001(5) 0.0025(5) 0.0021(5)
C31 0.0074(9) 0.0110(9) 0.0130(10) -0.0019(7) 0.0002(7) -0.0021(8)
C32 0.0136(10) 0.0160(10) 0.0118(10) -0.0033(8) -0.0019(8) -0.0015(8)
F32 0.0326(7) 0.0123(6) 0.0168(6) -0.0006(5) -0.0069(5) 0.0003(5)
C33 0.0217(11) 0.0089(10) 0.0254(12) -0.0030(8) -0.0025(9) -0.0046(9)
F33 0.0504(9) 0.0104(6) 0.0365(8) -0.0006(6) -0.0101(6) -0.0078(6)
C34 0.0200(11) 0.0215(11) 0.0238(12) -0.0057(9) -0.0001(9) -0.0165(9)
F34 0.0467(8) 0.0276(7) 0.0329(8) -0.0048(6) -0.0080(6) -0.0215(6)
C35 0.0144(10) 0.0246(11) 0.0130(10) -0.0041(8) -0.0028(8) -0.0071(9)
F35 0.0320(7) 0.0334(7) 0.0166(7) -0.0026(6) -0.0089(5) -0.0100(6)
C36 0.0095(9) 0.0131(10) 0.0153(10) -0.0014(7) -0.0019(8) -0.0017(8)
F36 0.0249(6) 0.0142(6) 0.0152(6) 0.0016(5) -0.0068(5) -0.0007(5)

loop_
_atom_type_symbol
_atom_type_description
_atom_type_scat_dispersion_real
_atom_type_scat_dispersion_imag
_atom_type_scat_source
C C 0.0033 0.0016 'International Tables Vol C Tables 4.2.6.8 and 6.1.1.4'
H H 0.0000 0.0000 'International Tables Vol C Tables 4.2.6.8 and 6.1.1.4'
B B 0.0013 0.0007 'International Tables Vol C Tables 4.2.6.8 and 6.1.1.4'
N N 0.0061 0.0033 'International Tables Vol C Tables 4.2.6.8 and 6.1.1.4'
F F 0.0171 0.0103 'International Tables Vol C Tables 4.2.6.8 and 6.1.1.4'

loop_
_geom_angle_atom_site_label_1
_geom_angle_atom_site_label_2
_geom_angle_atom_site_label_3
_geom_angle
C1 N1 C15 122.52(15)
C1 N1 C11 118.93(15)
C15 N1 C11 118.53(14)
C21 B1 C31 110.33(15)
C21 B1 C2 112.25(15)
C31 B1 C2 113.03(15)
C21 B1 H1 108.4(9)
C31 B1 H1 107.9(9)
C2 B1 H1 104.6(10)
N1 C1 C2 131.77(18)
N1 C1 H1A 114.1
C2 C1 H1A 114.1
C1 C2 C3 108.62(15)
C1 C2 B1 106.15(14)
C3 C2 B1 107.29(14)
C1 C2 H2 111.5
C3 C2 H2 111.5
B1 C2 H2 111.5
C2 C3 H3A 109.5
C2 C3 H3B 109.5
H3A C3 H3B 109.5
C2 C3 H3C 109.5
H3A C3 H3C 109.5
H3B C3 H3C 109.5
C17 C11 C16 108.13(16)
C17 C11 C12 106.96(15)
C16 C11 C12 114.69(16)
C17 C11 N1 111.23(15)
C16 C11 N1 109.31(14)
C12 C11 N1 106.53(15)
C13 C12 C11 115.85(16)
C13 C12 H12A 108.3
C11 C12 H12A 108.3
C13 C12 H12B 108.3
C11 C12 H12B 108.3
H12A C12 H12B 107.4
C12 C13 C14 111.85(16)
C12 C13 H13A 109.2
C14 C13 H13A 109.2
C12 C13 H13B 109.2
C14 C13 H13B 109.2
H13A C13 H13B 107.9
C13 C14 C15 115.43(17)
C13 C14 H14A 108.4
C15 C14 H14A 108.4
C13 C14 H14B 108.4
C15 C14 H14B 108.4
H14A C14 H14B 107.5
C18 C15 N1 108.82(14)
C18 C15 C14 109.42(16)
N1 C15 C14 110.07(15)
C18 C15 C19 112.43(16)
N1 C15 C19 109.98(15)
C14 C15 C19 106.09(15)
C11 C16 H16A 109.5
C11 C16 H16B 109.5
H16A C16 H16B 109.5
C11 C16 H16C 109.5
H16A C16 H16C 109.5
H16B C16 H16C 109.5
C11 C17 H17A 109.5
C11 C17 H17B 109.5
H17A C17 H17B 109.5
C11 C17 H17C 109.5
H17A C17 H17C 109.5
H17B C17 H17C 109.5
C15 C18 H18A 109.5
C15 C18 H18B 109.5
H18A C18 H18B 109.5
C15 C18 H18C 109.5
H18A C18 H18C 109.5
H18B C18 H18C 109.5
C15 C19 H19A 109.5
C15 C19 H19B 109.5
H19A C19 H19B 109.5
C15 C19 H19C 109.5
H19A C19 H19C 109.5
H19B C19 H19C 109.5
C26 C21 C22 113.09(17)
C26 C21 B1 127.73(17)
C22 C21 B1 119.18(16)
F22 C22 C23 115.82(16)
F22 C22 C21 119.44(16)
C23 C22 C21 124.73(17)
F23 C23 C24 119.88(17)
F23 C23 C22 120.92(17)
C24 C23 C22 119.21(17)
F24 C24 C25 120.22(17)
F24 C24 C23 120.82(17)
C25 C24 C23 118.95(17)
F25 C25 C24 119.48(17)
F25 C25 C26 120.78(17)
C24 C25 C26 119.74(17)
F26 C26 C25 114.81(16)
F26 C26 C21 120.93(16)
C25 C26 C21 124.26(18)
C36 C31 C32 113.56(16)
C36 C31 B1 124.04(16)
C32 C31 B1 122.36(16)
F32 C32 C33 115.24(16)
F32 C32 C31 120.42(16)
C33 C32 C31 124.32(18)
F33 C33 C34 120.14(17)
F33 C33 C32 120.88(18)
C34 C33 C32 118.97(18)
F34 C34 C35 119.91(19)
F34 C34 C33 120.48(18)
C35 C34 C33 119.61(17)
F35 C35 C34 120.03(17)
F35 C35 C36 120.96(18)
C34 C35 C36 119.01(18)
F36 C36 C35 115.93(17)
F36 C36 C31 119.58(16)
C35 C36 C31 124.49(17)

loop_
_geom_bond_atom_site_label_1
_geom_bond_atom_site_label_2
_geom_bond_distance
N1 C1 1.299(2)
N1 C15 1.533(2)
N1 C11 1.542(2)
B1 C21 1.636(3)
B1 C31 1.649(3)
B1 C2 1.682(3)
B1 H1 1.12(2)
C1 C2 1.463(2)
C1 H1A 0.95
C2 C3 1.549(2)
C2 H2 1.0
C3 H3A 0.98
C3 H3B 0.98
C3 H3C 0.98
C11 C17 1.525(3)
C11 C16 1.529(3)
C11 C12 1.531(3)
C12 C13 1.521(3)
C12 H12A 0.99
C12 H12B 0.99
C13 C14 1.524(3)
C13 H13A 0.99
C13 H13B 0.99
C14 C15 1.533(3)
C14 H14A 0.99
C14 H14B 0.99
C15 C18 1.526(3)
C15 C19 1.534(2)
C16 H16A 0.98
C16 H16B 0.98
C16 H16C 0.98
C17 H17A 0.98
C17 H17B 0.98
C17 H17C 0.98
C18 H18A 0.98
C18 H18B 0.98
C18 H18C 0.98
C19 H19A 0.98
C19 H19B 0.98
C19 H19C 0.98
C21 C26 1.386(3)
C21 C22 1.395(3)
C22 F22 1.353(2)
C22 C23 1.379(3)
C23 F23 1.345(2)
C23 C24 1.377(3)
C24 F24 1.346(2)
C24 C25 1.375(3)
C25 F25 1.353(2)
C25 C26 1.384(3)
C26 F26 1.354(2)
C31 C36 1.384(3)
C31 C32 1.387(3)
C32 F32 1.356(2)
C32 C33 1.383(3)
C33 F33 1.342(2)
C33 C34 1.376(3)
C34 F34 1.347(2)
C34 C35 1.374(3)
C35 F35 1.348(2)
C35 C36 1.382(3)
C36 F36 1.362(2)

loop_
_geom_torsion_atom_site_label_1
_geom_torsion_atom_site_label_2
_geom_torsion_atom_site_label_3
_geom_torsion_atom_site_label_4
_geom_torsion
C15 N1 C1 C2 9.4(3)
C11 N1 C1 C2 -169.38(17)
N1 C1 C2 C3 -119.5(2)
N1 C1 C2 B1 125.4(2)
C21 B1 C2 C1 -176.72(15)
C31 B1 C2 C1 -51.1(2)
C21 B1 C2 C3 67.29(19)
C31 B1 C2 C3 -167.13(16)
C1 N1 C11 C17 23.3(2)
C15 N1 C11 C17 -155.50(15)
C1 N1 C11 C16 -96.03(19)
C15 N1 C11 C16 85.17(19)
C1 N1 C11 C12 139.53(16)
C15 N1 C11 C12 -39.3(2)
C17 C11 C12 C13 178.64(16)
C16 C11 C12 C13 -61.5(2)
N1 C11 C12 C13 59.6(2)
C11 C12 C13 C14 -23.7(3)
C12 C13 C14 C15 -34.6(3)
C1 N1 C15 C18 -71.9(2)
C11 N1 C15 C18 106.89(17)
C1 N1 C15 C14 168.23(16)
C11 N1 C15 C14 -13.0(2)
C1 N1 C15 C19 51.7(2)
C11 N1 C15 C19 -129.55(16)
C13 C14 C15 C18 -66.6(2)
C13 C14 C15 N1 52.9(2)
C13 C14 C15 C19 171.83(17)
C31 B1 C21 C26 -99.9(2)
C2 B1 C21 C26 27.2(3)
C31 B1 C21 C22 80.1(2)
C2 B1 C21 C22 -152.86(16)
C26 C21 C22 F22 178.76(15)
B1 C21 C22 F22 -1.2(2)
C26 C21 C22 C23 -0.3(3)
B1 C21 C22 C23 179.71(17)
F22 C22 C23 F23 0.4(3)
C21 C22 C23 F23 179.48(16)
F22 C22 C23 C24 -179.92(16)
C21 C22 C23 C24 -0.8(3)
F23 C23 C24 F24 -0.1(3)
C22 C23 C24 F24 -179.80(16)
F23 C23 C24 C25 -179.35(16)
C22 C23 C24 C25 1.0(3)
F24 C24 C25 F25 0.6(3)
C23 C24 C25 F25 179.79(16)
F24 C24 C25 C26 -179.22(16)
C23 C24 C25 C26 0.0(3)
F25 C25 C26 F26 -1.2(2)
C24 C25 C26 F26 178.60(16)
F25 C25 C26 C21 178.96(17)
C24 C25 C26 C21 -1.3(3)
C22 C21 C26 F26 -178.51(16)
B1 C21 C26 F26 1.5(3)
C22 C21 C26 C25 1.4(3)
B1 C21 C26 C25 -178.65(18)
C21 B1 C31 C36 54.1(2)
C2 B1 C31 C36 -72.5(2)
C21 B1 C31 C32 -128.38(18)
C2 B1 C31 C32 105.0(2)
C36 C31 C32 F32 -179.11(16)
B1 C31 C32 F32 3.1(3)
C36 C31 C32 C33 2.3(3)
B1 C31 C32 C33 -175.44(18)
F32 C32 C33 F33 -1.2(3)
C31 C32 C33 F33 177.41(18)
F32 C32 C33 C34 -179.61(17)
C31 C32 C33 C34 -1.0(3)
F33 C33 C34 F34 0.5(3)
C32 C33 C34 F34 178.95(17)
F33 C33 C34 C35 -179.03(18)
C32 C33 C34 C35 -0.6(3)
F34 C34 C35 F35 0.7(3)
C33 C34 C35 F35 -179.69(17)
F34 C34 C35 C36 -178.92(17)
C33 C34 C35 C36 0.6(3)
F35 C35 C36 F36 1.4(3)
C34 C35 C36 F36 -178.91(17)
F35 C35 C36 C31 -178.74(17)
C34 C35 C36 C31 0.9(3)
C32 C31 C36 F36 177.52(16)
B1 C31 C36 F36 -4.7(3)
C32 C31 C36 C35 -2.3(3)
B1 C31 C36 C35 175.43(18)
